data_2209323
loop_
_publ_author_name
'Odaba\,so\(glu, Mustafa'
'B\"uy\"ukg\"ung\"or, Orhan'

_publ_section_title
;
 3-(4-Ethoxyanilino)isobenzofuran-1(3<i>H</i>)-one
;
_journal_coeditor_code SJ2076
_journal_issue 6
_journal_name_full 'Acta Crystallographica Section E'
_journal_page_first o2558
_journal_page_last o2559
_journal_paper_doi 10.1107/S1600536806019350
_journal_volume 62
_journal_year 2006
_chemical_formula_iupac 'C16 H15 N O3'
_chemical_formula_moiety 'C16 H15 N O3'
_chemical_formula_sum 'C16 H15 N O3'
_chemical_formula_weight 269.29
_chemical_name_common 3-(4-ethoxyanilino)phthalide
_chemical_name_systematic
;
3-(4-ethoxyanilino)isobenzofuran-1(3H)-one
;
_space_group_IT_number 33
_symmetry_cell_setting orthorhombic
_symmetry_space_group_name_Hall 'P 2c -2n'
_symmetry_space_group_name_H-M 'P n a 21'
_atom_sites_solution_hydrogens geom
_atom_sites_solution_primary direct
_atom_sites_solution_secondary difmap
_audit_creation_method SHELXL-97
_cell_angle_alpha 90.00
_cell_angle_beta 90.00
_cell_angle_gamma 90.00
_cell_formula_units_Z 4
_cell_length_a 8.6851(11)
_cell_length_b 28.485(3)
_cell_length_c 5.4644(5)
_cell_measurement_reflns_used 8038
_cell_measurement_temperature 296
_cell_measurement_theta_max 25.98
_cell_measurement_theta_min 1.43
_cell_volume 1351.9(3)
_computing_cell_refinement X-AREA
_computing_data_collection 'X-AREA (Stoe & Cie, 2002)'
_computing_data_reduction 'X-RED32 (Stoe & Cie, 2002)'
_computing_molecular_graphics 'ORTEP-3 for Windows (Farrugia, 1997)'
_computing_publication_material 'WinGX (Farrugia, 1999)'
_computing_structure_refinement 'SHELXL-97 (Sheldrick, 1997)'
_computing_structure_solution 'SHELXS97 (Sheldrick, 1990)'
_diffrn_ambient_temperature 296
_diffrn_detector_area_resol_mean 6.67
_diffrn_measured_fraction_theta_full 0.998
_diffrn_measured_fraction_theta_max 0.998
_diffrn_measurement_device_type 'Stoe IPDS-2'
_diffrn_measurement_method \w
_diffrn_radiation_monochromator 'plane graphite'
_diffrn_radiation_source 'sealed X-ray tube, 12 x 0.4 mm long-fine focus'
_diffrn_radiation_type MoK\a
_diffrn_radiation_wavelength 0.71073
_diffrn_reflns_av_R_equivalents 0.1355
_diffrn_reflns_av_sigmaI/netI 0.0718
_diffrn_reflns_limit_h_max 10
_diffrn_reflns_limit_h_min -10
_diffrn_reflns_limit_k_max 34
_diffrn_reflns_limit_k_min -34
_diffrn_reflns_limit_l_max 6
_diffrn_reflns_limit_l_min -6
_diffrn_reflns_number 11317
_diffrn_reflns_theta_full 26.01
_diffrn_reflns_theta_max 26.01
_diffrn_reflns_theta_min 1.43
_diffrn_standards_decay_% <2
_diffrn_standards_number 0
_exptl_absorpt_coefficient_mu 0.092
_exptl_absorpt_correction_T_max 0.9959
_exptl_absorpt_correction_T_min 0.9737
_exptl_absorpt_correction_type integration
_exptl_absorpt_process_details '(X-RED32; Stoe & Cie, 2002)'
_exptl_crystal_colour colorless
_exptl_crystal_density_diffrn 1.323
_exptl_crystal_density_method 'not measured'
_exptl_crystal_description plate
_exptl_crystal_F_000 568
_exptl_crystal_size_max 0.39
_exptl_crystal_size_mid 0.22
_exptl_crystal_size_min 0.04
_refine_diff_density_max 0.115
_refine_diff_density_min -0.134
_refine_ls_extinction_coef 0.031(4)
_refine_ls_extinction_expression Fc^*^=kFc[1+0.001xFc^2^\l^3^/sin(2\q)]^-1/4^
_refine_ls_extinction_method SHELXL97
_refine_ls_goodness_of_fit_ref 0.954
_refine_ls_hydrogen_treatment constr
_refine_ls_matrix_type full
_refine_ls_number_parameters 183
_refine_ls_number_reflns 1478
_refine_ls_number_restraints 15
_refine_ls_restrained_S_all 0.949
_refine_ls_R_factor_all 0.0805
_refine_ls_R_factor_gt 0.0404
_refine_ls_shift/su_max 0.000
_refine_ls_shift/su_mean 0.000
_refine_ls_structure_factor_coef Fsqd
_refine_ls_weighting_details 'calc w=1/[\s^2^(Fo^2^)+(0.0302P)^2^] where P=(Fo^2^+2Fc^2^)/3'
_refine_ls_weighting_scheme calc
_refine_ls_wR_factor_gt 0.0716
_refine_ls_wR_factor_ref 0.0823
_reflns_number_gt 915
_reflns_number_total 1478
_reflns_threshold_expression I>2\s(I)
_cod_data_source_file sj2076.cif
_cod_data_source_block I
_cod_original_cell_volume 1351.8(2)
_cod_database_code 2209323
_cod_database_fobs_code 2209323

loop_
_symmetry_equiv_pos_as_xyz
'x, y, z'
'-x, -y, z+1/2'
'-x+1/2, y+1/2, z+1/2'
'x+1/2, -y+1/2, z'

loop_
_atom_site_type_symbol
_atom_site_label
_atom_site_fract_x
_atom_site_fract_y
_atom_site_fract_z
_atom_site_U_iso_or_equiv
_atom_site_adp_type
_atom_site_calc_flag
_atom_site_refinement_flags
_atom_site_occupancy
C C1 0.5350(4) 0.32900(12) 0.1474(6) 0.0575(8) Uani d . 1
C C2 0.4235(4) 0.30886(11) 0.3209(6) 0.0526(8) Uani d . 1
C C3 0.3619(4) 0.26445(13) 0.3361(8) 0.0686(10) Uani d . 1
H H3 0.3863 0.2416 0.2206 0.082 Uiso calc R 1
C C4 0.2644(5) 0.25474(14) 0.5242(8) 0.0741(11) Uani d . 1
H H4 0.2242 0.2246 0.5397 0.089 Uiso calc R 1
C C5 0.2244(4) 0.28838(14) 0.6908(7) 0.0714(11) Uani d . 1
H H5 0.1556 0.2808 0.8150 0.086 Uiso calc R 1
C C6 0.2843(4) 0.33399(12) 0.6797(6) 0.0632(9) Uani d . 1
H H6 0.2579 0.3568 0.7942 0.076 Uiso calc R 1
C C7 0.3856(4) 0.34345(10) 0.4881(5) 0.0493(8) Uani d . 1
C C8 0.4715(4) 0.38747(11) 0.4302(6) 0.0508(8) Uani d . 1
H H8 0.3983 0.4124 0.3880 0.061 Uiso calc R 1
C C9 0.6468(4) 0.44524(10) 0.6152(6) 0.0470(7) Uani d . 1
C C10 0.7495(4) 0.45576(11) 0.8015(6) 0.0545(8) Uani d . 1
H H10 0.7672 0.4337 0.9238 0.065 Uiso calc R 1
C C11 0.8263(4) 0.49830(12) 0.8098(6) 0.0558(8) Uani d . 1
H H11 0.8943 0.5046 0.9371 0.067 Uiso calc R 1
C C12 0.8019(4) 0.53138(11) 0.6282(6) 0.0505(8) Uani d U 1
C C13 0.7017(4) 0.52114(12) 0.4425(6) 0.0543(8) Uani d . 1
H H13 0.6845 0.5434 0.3210 0.065 Uiso calc R 1
C C14 0.6254(4) 0.47863(11) 0.4304(6) 0.0526(8) Uani d . 1
H H14 0.5600 0.4722 0.2998 0.063 Uiso calc R 1
C C15 0.9759(4) 0.58774(13) 0.8094(8) 0.0677(9) Uani d U 1
H H15A 1.0620 0.5660 0.8113 0.081 Uiso calc R 1
H H15B 0.9255 0.5865 0.9677 0.081 Uiso calc R 1
C C16 1.0313(5) 0.63623(13) 0.7590(8) 0.0867(13) Uani d . 1
H H16A 0.9453 0.6574 0.7565 0.104 Uiso calc R 1
H H16B 1.0824 0.6370 0.6033 0.104 Uiso calc R 1
H H16C 1.1020 0.6456 0.8849 0.104 Uiso calc R 1
N N1 0.5667(3) 0.40276(8) 0.6211(4) 0.0542(7) Uani d . 1
H H1 0.5763 0.3851 0.7480 0.065 Uiso calc R 1
O O1 0.5999(3) 0.31108(9) -0.0249(4) 0.0761(8) Uani d . 1
O O2 0.5623(3) 0.37423(7) 0.2080(4) 0.0571(6) Uani d . 1
O O3 0.8694(3) 0.57509(8) 0.6196(4) 0.0643(7) Uani d U 1

loop_
_atom_site_aniso_label
_atom_site_aniso_U_11
_atom_site_aniso_U_22
_atom_site_aniso_U_33
_atom_site_aniso_U_12
_atom_site_aniso_U_13
_atom_site_aniso_U_23
C1 0.058(2) 0.064(2) 0.050(2) 0.0050(17) -0.0079(18) 0.0026(17)
C2 0.055(2) 0.0509(19) 0.0521(17) -0.0003(16) -0.0052(18) 0.0039(15)
C3 0.075(3) 0.059(2) 0.073(2) -0.002(2) -0.008(2) 0.0014(18)
C4 0.081(3) 0.058(2) 0.083(3) -0.018(2) -0.014(2) 0.008(2)
C5 0.063(2) 0.082(3) 0.069(2) -0.017(2) -0.003(2) 0.022(2)
C6 0.057(2) 0.073(2) 0.060(2) -0.0057(18) 0.0029(19) 0.0061(19)
C7 0.0438(19) 0.0544(19) 0.0497(19) -0.0011(16) -0.0044(16) 0.0049(16)
C8 0.0505(19) 0.0546(19) 0.0473(16) 0.0045(17) 0.0007(18) -0.0006(14)
C9 0.0492(19) 0.0462(16) 0.0456(16) -0.0009(14) 0.0053(16) 0.0014(15)
C10 0.060(2) 0.059(2) 0.0441(17) -0.0031(17) -0.0060(17) 0.0063(16)
C11 0.055(2) 0.065(2) 0.0477(17) -0.0017(18) -0.0082(17) 0.0015(18)
C12 0.0471(19) 0.0486(18) 0.0557(19) -0.0002(15) 0.0025(17) -0.0020(16)
C13 0.059(2) 0.0512(19) 0.0527(19) -0.0012(17) -0.0009(17) 0.0075(16)
C14 0.054(2) 0.058(2) 0.0455(17) 0.0023(18) -0.0051(16) 0.0035(15)
C15 0.054(2) 0.067(2) 0.082(2) -0.0074(18) -0.004(2) -0.009(2)
C16 0.065(3) 0.071(3) 0.124(4) -0.010(2) 0.004(3) -0.018(2)
N1 0.0651(18) 0.0548(15) 0.0427(14) -0.0064(13) -0.0042(15) 0.0055(12)
O1 0.0839(18) 0.0851(17) 0.0593(16) 0.0110(17) 0.0080(14) -0.0129(13)
O2 0.0659(15) 0.0589(14) 0.0464(11) -0.0062(11) 0.0046(12) 0.0003(10)
O3 0.0638(16) 0.0574(13) 0.0717(15) -0.0104(11) -0.0090(14) 0.0022(12)

loop_
_atom_type_symbol
_atom_type_description
_atom_type_scat_dispersion_real
_atom_type_scat_dispersion_imag
_atom_type_scat_source
C C 0.0033 0.0000 'International Tables Vol C Tables 4.2.6.8 and 6.1.1.4'
H H 0.0000 0.0000 'International Tables Vol C Tables 4.2.6.8 and 6.1.1.4'
N N 0.0061 0.0000 'International Tables Vol C Tables 4.2.6.8 and 6.1.1.4'
O O 0.0106 0.0000 'International Tables Vol C Tables 4.2.6.8 and 6.1.1.4'

loop_
_geom_angle_atom_site_label_1
_geom_angle_atom_site_label_2
_geom_angle_atom_site_label_3
_geom_angle
_geom_angle_publ_flag
O1 C1 O2 120.8(3) y
O1 C1 C2 130.0(3) y
O2 C1 C2 109.2(3) ?
C3 C2 C7 121.5(3) ?
C3 C2 C1 130.8(3) ?
C7 C2 C1 107.7(3) ?
C4 C3 C2 118.3(4) ?
C4 C3 H3 120.8 ?
C2 C3 H3 120.8 ?
C3 C4 C5 121.3(4) ?
C3 C4 H4 119.4 ?
C5 C4 H4 119.4 ?
C4 C5 C6 121.8(4) ?
C4 C5 H5 119.1 ?
C6 C5 H5 119.1 ?
C7 C6 C5 116.5(3) ?
C7 C6 H6 121.8 ?
C5 C6 H6 121.8 ?
C2 C7 C6 120.6(3) ?
C2 C7 C8 109.9(3) ?
C6 C7 C8 129.6(3) ?
N1 C8 C7 113.5(3) ?
N1 C8 O2 111.8(2) y
C7 C8 O2 102.9(2) ?
N1 C8 H8 109.5 ?
C7 C8 H8 109.5 ?
O2 C8 H8 109.5 ?
C10 C9 N1 119.4(3) ?
C10 C9 C14 117.9(3) ?
N1 C9 C14 122.6(3) ?
C11 C10 C9 121.6(3) ?
C11 C10 H10 119.2 ?
C9 C10 H10 119.2 ?
C10 C11 C12 119.9(3) ?
C10 C11 H11 120.1 ?
C12 C11 H11 120.1 ?
C13 C12 O3 116.0(3) ?
C13 C12 C11 118.9(3) ?
O3 C12 C11 125.1(3) ?
C12 C13 C14 121.8(3) ?
C12 C13 H13 119.1 ?
C14 C13 H13 119.1 ?
C13 C14 C9 119.8(3) ?
C13 C14 H14 120.1 ?
C9 C14 H14 120.1 ?
O3 C15 C16 107.9(3) ?
O3 C15 H15A 110.1 ?
C16 C15 H15A 110.1 ?
O3 C15 H15B 110.1 ?
C16 C15 H15B 110.1 ?
H15A C15 H15B 108.4 ?
C15 C16 H16A 109.5 ?
C15 C16 H16B 109.5 ?
H16A C16 H16B 109.5 ?
C15 C16 H16C 109.5 ?
H16A C16 H16C 109.5 ?
H16B C16 H16C 109.5 ?
C9 N1 C8 123.1(3) ?
C9 N1 H1 118.4 ?
C8 N1 H1 118.4 ?
C1 O2 C8 110.3(2) ?
C12 O3 C15 118.5(3) ?

loop_
_geom_bond_atom_site_label_1
_geom_bond_atom_site_label_2
_geom_bond_distance
_geom_bond_publ_flag
C1 O1 1.210(4) y
C1 O2 1.351(4) y
C1 C2 1.472(4) ?
C2 C3 1.376(5) ?
C2 C7 1.383(4) y
C3 C4 1.360(5) ?
C3 H3 0.9300 ?
C4 C5 1.367(5) ?
C4 H4 0.9300 ?
C5 C6 1.401(5) ?
C5 H5 0.9300 ?
C6 C7 1.394(4) ?
C6 H6 0.9300 ?
C7 C8 1.493(4) ?
C8 N1 1.400(4) y
C8 O2 1.496(4) ?
C8 H8 0.9800 ?
C9 C10 1.386(4) ?
C9 N1 1.396(4) y
C9 C14 1.400(4) ?
C10 C11 1.384(4) ?
C10 H10 0.9300 ?
C11 C12 1.385(4) ?
C11 H11 0.9300 ?
C12 C13 1.368(4) ?
C12 O3 1.377(4) ?
C13 C14 1.382(4) ?
C13 H13 0.9300 ?
C14 H14 0.9300 ?
C15 O3 1.436(4) ?
C15 C16 1.488(5) ?
C15 H15A 0.9700 ?
C15 H15B 0.9700 ?
C16 H16A 0.9600 ?
C16 H16B 0.9600 ?
C16 H16C 0.9600 ?
N1 H1 0.8600 ?

loop_
_geom_hbond_atom_site_label_D
_geom_hbond_atom_site_label_H
_geom_hbond_atom_site_label_A
_geom_hbond_site_symmetry_A
_geom_hbond_distance_DH
_geom_hbond_distance_HA
_geom_hbond_distance_DA
_geom_hbond_angle_DHA
N1 H1 O1 1_556 0.86 2.46 3.263(3) 156.4
N1 H1 O2 1_556 0.86 2.54 3.309(3) 150.0
C14 H14 Cg2 2_554 0.93 2.8891 3.607(4) 134.95
C15 H15A Cg2 2_655 0.97 2.9478 3.788(4) 145.52
C16 H16A Cg1 2_555 0.96 2.9805 3.842(4) 149.99

loop_
_geom_torsion_atom_site_label_1
_geom_torsion_atom_site_label_2
_geom_torsion_atom_site_label_3
_geom_torsion_atom_site_label_4
_geom_torsion
O1 C1 C2 C3 0.0(6)
O2 C1 C2 C3 -179.2(3)
O1 C1 C2 C7 178.8(3)
O2 C1 C2 C7 -0.3(3)
C7 C2 C3 C4 -1.5(5)
C1 C2 C3 C4 177.3(3)
C2 C3 C4 C5 1.9(6)
C3 C4 C5 C6 -1.5(6)
C4 C5 C6 C7 0.7(5)
C3 C2 C7 C6 0.7(5)
C1 C2 C7 C6 -178.3(3)
C3 C2 C7 C8 178.8(3)
C1 C2 C7 C8 -0.2(3)
C5 C6 C7 C2 -0.3(5)
C5 C6 C7 C8 -178.0(3)
C2 C7 C8 N1 -120.5(3)
C6 C7 C8 N1 57.4(4)
C2 C7 C8 O2 0.6(3)
C6 C7 C8 O2 178.5(3)
N1 C9 C10 C11 -177.0(3)
C14 C9 C10 C11 1.6(5)
C9 C10 C11 C12 -0.4(5)
C10 C11 C12 C13 -0.2(5)
C10 C11 C12 O3 178.8(3)
O3 C12 C13 C14 -179.5(3)
C11 C12 C13 C14 -0.5(5)
C12 C13 C14 C9 1.7(5)
C10 C9 C14 C13 -2.2(5)
N1 C9 C14 C13 176.3(3)
C10 C9 N1 C8 -174.1(3)
C14 C9 N1 C8 7.4(5)
C7 C8 N1 C9 -174.1(3)
O2 C8 N1 C9 70.0(4)
O1 C1 O2 C8 -178.5(3)
C2 C1 O2 C8 0.7(3)
N1 C8 O2 C1 121.4(3)
C7 C8 O2 C1 -0.8(3)
C13 C12 O3 C15 -179.8(3)
C11 C12 O3 C15 1.2(5)
C16 C15 O3 C12 -179.7(3)

loop_
_cod_related_entry_id
_cod_related_entry_database
_cod_related_entry_code
1 ChemSpider 2404885
